data_4500338
loop_
_publ_author_name
'Zhang, Jie-Peng'
'Qi, Xiao-Lin'
'Liu, Zhi-Juan'
'Zhu, Ai-Xin'
'Chen, Yan'
'Wang, Jing'
'Chen, Xiao-Ming'

_publ_section_title
;
 Syntheses, Structures, and Porous/Luminescent Properties of Silver
 3-Alkyl-1,2,4-Triazolate Frameworks with Rare 3-Connected Topologies
;
_journal_issue 3
_journal_name_full 'Crystal Growth &amp; Design'
_journal_page_first 796
_journal_paper_doi 10.1021/cg101435b
_journal_volume 11
_journal_year 2011
_chemical_formula_sum 'C17 H26 Ag4 Cl2 N12'
_chemical_formula_weight 900.88
_chemical_name_systematic
; 
 ? 
;
_space_group_IT_number 15
_symmetry_cell_setting monoclinic
_symmetry_space_group_name_Hall '-C 2yc'
_symmetry_space_group_name_H-M 'C 1 2/c 1'
_atom_sites_solution_hydrogens geom
_atom_sites_solution_primary direct
_atom_sites_solution_secondary difmap
_audit_creation_method SHELXL-97
_cell_angle_alpha 90.00
_cell_angle_beta 122.6320(10)
_cell_angle_gamma 90.00
_cell_formula_units_Z 4
_cell_length_a 12.9651(8)
_cell_length_b 21.4537(14)
_cell_length_c 11.7302(7)
_cell_measurement_temperature 293(2)
_cell_volume 2747.7(3)
_computing_structure_refinement 'SHELXL-97 (Sheldrick, 1997)'
_computing_structure_solution 'SHELXS-97 (Sheldrick, 1990)'
_diffrn_ambient_temperature 293(2)
_diffrn_measured_fraction_theta_full 0.997
_diffrn_measured_fraction_theta_max 0.997
_diffrn_measurement_device_type CCD
_diffrn_measurement_method '/w scan'
_diffrn_radiation_monochromator graphite
_diffrn_radiation_source 'fine-focus sealed tube'
_diffrn_radiation_type MoK\a
_diffrn_radiation_wavelength 0.71073
_diffrn_reflns_av_R_equivalents 0.0173
_diffrn_reflns_av_sigmaI/netI 0.0208
_diffrn_reflns_limit_h_max 15
_diffrn_reflns_limit_h_min -10
_diffrn_reflns_limit_k_max 23
_diffrn_reflns_limit_k_min -26
_diffrn_reflns_limit_l_max 14
_diffrn_reflns_limit_l_min -14
_diffrn_reflns_number 7032
_diffrn_reflns_theta_full 25.99
_diffrn_reflns_theta_max 25.99
_diffrn_reflns_theta_min 2.09
_exptl_absorpt_coefficient_mu 3.034
_exptl_absorpt_correction_T_max 0.6589
_exptl_absorpt_correction_T_min 0.5821
_exptl_absorpt_correction_type multi-scan
_exptl_absorpt_process_details SADABS
_exptl_crystal_colour colorless
_exptl_crystal_density_diffrn 2.178
_exptl_crystal_density_method 'not measured'
_exptl_crystal_description block
_exptl_crystal_F_000 1736
_exptl_crystal_size_max 0.20
_exptl_crystal_size_mid 0.15
_exptl_crystal_size_min 0.15
_refine_diff_density_max 0.515
_refine_diff_density_min -0.759
_refine_diff_density_rms 0.082
_refine_ls_extinction_method none
_refine_ls_goodness_of_fit_ref 1.008
_refine_ls_hydrogen_treatment constr
_refine_ls_matrix_type full
_refine_ls_number_parameters 159
_refine_ls_number_reflns 2699
_refine_ls_number_restraints 0
_refine_ls_restrained_S_all 1.008
_refine_ls_R_factor_all 0.0315
_refine_ls_R_factor_gt 0.0266
_refine_ls_shift/su_max 0.001
_refine_ls_shift/su_mean 0.000
_refine_ls_structure_factor_coef Fsqd
_refine_ls_weighting_details 'calc w=1/[\s^2^(Fo^2^)+(0.0368P)^2^+4.6605P] where P=(Fo^2^+2Fc^2^)/3'
_refine_ls_weighting_scheme calc
_refine_ls_wR_factor_gt 0.0663
_refine_ls_wR_factor_ref 0.0701
_reflns_number_gt 2375
_reflns_number_total 2699
_reflns_threshold_expression >2sigma(I)
_cod_data_source_file cg101435b_si_002.cif
_cod_data_source_block 3CH2Cl2
_cod_original_sg_symbol_H-M C2/c
_cod_database_code 4500338

loop_
_symmetry_equiv_pos_as_xyz
'x, y, z'
'-x, y, -z+1/2'
'x+1/2, y+1/2, z'
'-x+1/2, y+1/2, -z+1/2'
'-x, -y, -z'
'x, -y, z-1/2'
'-x+1/2, -y+1/2, -z'
'x+1/2, -y+1/2, z-1/2'

loop_
_atom_site_label
_atom_site_type_symbol
_atom_site_fract_x
_atom_site_fract_y
_atom_site_fract_z
_atom_site_U_iso_or_equiv
_atom_site_adp_type
_atom_site_occupancy
_atom_site_symmetry_multiplicity
_atom_site_calc_flag
_atom_site_refinement_flags
Ag1 Ag 0.92863(2) 0.303063(13) 0.82317(3) 0.04661(11) Uani 1 1 d .
Ag2 Ag 0.84223(3) 0.437340(13) 0.54735(3) 0.04696(11) Uani 1 1 d .
N1 N 0.8869(3) 0.40609(13) 0.8345(3) 0.0440(7) Uani 1 1 d .
N2 N 0.8465(3) 0.45097(14) 0.7353(3) 0.0436(7) Uani 1 1 d .
N3 N 0.8379(3) 0.49044(14) 0.9056(3) 0.0474(7) Uani 1 1 d .
N4 N 0.6146(3) 0.20489(14) 0.5062(3) 0.0462(7) Uani 1 1 d .
N5 N 0.6938(3) 0.15508(14) 0.5621(3) 0.0495(8) Uani 1 1 d .
N6 N 0.7838(3) 0.23890(14) 0.6899(3) 0.0466(7) Uani 1 1 d .
C1 C 0.8805(3) 0.43170(16) 0.9338(3) 0.0413(8) Uani 1 1 d .
C2 C 0.8191(4) 0.49939(17) 0.7821(4) 0.0485(9) Uani 1 1 d .
H2A H 0.7895 0.5366 0.7344 0.058 Uiso 1 1 calc R
C3 C 0.9141(4) 0.3977(2) 1.0603(4) 0.0573(10) Uani 1 1 d .
H3A H 0.9846 0.3716 1.0868 0.069 Uiso 1 1 calc R
H3B H 0.9380 0.4279 1.1319 0.069 Uiso 1 1 calc R
C4 C 0.8141(6) 0.3581(3) 1.0480(6) 0.109(2) Uani 1 1 d .
H4A H 0.8423 0.3378 1.1328 0.164 Uiso 1 1 calc R
H4B H 0.7912 0.3272 0.9790 0.164 Uiso 1 1 calc R
H4C H 0.7445 0.3836 1.0242 0.164 Uiso 1 1 calc R
C5 C 0.6711(3) 0.25349(16) 0.5842(3) 0.0429(8) Uani 1 1 d .
C6 C 0.7918(3) 0.17746(18) 0.6702(4) 0.0495(9) Uani 1 1 d .
H6A H 0.8604 0.1534 0.7278 0.059 Uiso 1 1 calc R
C7 C 0.6135(4) 0.31640(19) 0.5589(5) 0.0617(11) Uani 1 1 d .
H7A H 0.6766 0.3480 0.5898 0.074 Uiso 1 1 calc R
H7B H 0.5567 0.3220 0.4623 0.074 Uiso 1 1 calc R
C8 C 0.5473(7) 0.3253(3) 0.6285(9) 0.126(3) Uani 1 1 d .
H8A H 0.5120 0.3663 0.6092 0.190 Uiso 1 1 calc R
H8B H 0.6035 0.3208 0.7244 0.190 Uiso 1 1 calc R
H8C H 0.4836 0.2947 0.5969 0.190 Uiso 1 1 calc R
C9 C 0.5000 0.4895(4) 0.7500 0.116(3) Uani 1 2 d S
H9A H 0.5687 0.4632 0.7736 0.139 Uiso 1 1 d R
Cl1 Cl 0.5336(2) 0.53421(13) 0.8858(2) 0.1460(8) Uani 1 1 d .

loop_
_atom_site_aniso_label
_atom_site_aniso_U_11
_atom_site_aniso_U_22
_atom_site_aniso_U_33
_atom_site_aniso_U_23
_atom_site_aniso_U_13
_atom_site_aniso_U_12
Ag1 0.04276(17) 0.04618(19) 0.04017(16) -0.00624(11) 0.01532(13) -0.00307(12)
Ag2 0.0592(2) 0.04486(19) 0.03916(16) -0.00189(11) 0.02803(14) -0.00353(12)
N1 0.0580(18) 0.0367(16) 0.0338(14) 0.0002(12) 0.0225(13) 0.0038(14)
N2 0.0562(18) 0.0395(16) 0.0345(14) -0.0005(12) 0.0241(14) 0.0020(14)
N3 0.064(2) 0.0403(17) 0.0406(15) -0.0005(13) 0.0304(15) 0.0059(15)
N4 0.0389(16) 0.0419(17) 0.0430(16) 0.0000(13) 0.0124(13) 0.0021(13)
N5 0.0488(18) 0.0378(17) 0.0450(16) -0.0036(13) 0.0142(14) 0.0042(14)
N6 0.0414(16) 0.0416(18) 0.0439(16) -0.0050(13) 0.0145(13) -0.0012(13)
C1 0.045(2) 0.040(2) 0.0354(17) 0.0008(14) 0.0195(16) 0.0004(15)
C2 0.066(2) 0.037(2) 0.0450(19) 0.0057(15) 0.0315(19) 0.0081(17)
C3 0.077(3) 0.054(2) 0.0375(18) 0.0065(17) 0.0289(19) 0.012(2)
C4 0.144(6) 0.120(5) 0.071(3) 0.006(3) 0.063(4) -0.049(4)
C5 0.0393(19) 0.0381(19) 0.0436(18) -0.0012(15) 0.0174(16) 0.0004(15)
C6 0.044(2) 0.042(2) 0.0440(19) -0.0018(16) 0.0114(16) 0.0071(16)
C7 0.051(2) 0.044(2) 0.069(3) -0.003(2) 0.018(2) 0.0058(18)
C8 0.145(6) 0.089(5) 0.204(8) -0.001(5) 0.132(6) 0.036(4)
C9 0.107(7) 0.066(5) 0.131(8) 0.000 0.035(6) 0.000
Cl1 0.1227(15) 0.197(2) 0.1105(14) -0.0383(15) 0.0575(12) -0.0322(16)

loop_
_atom_type_symbol
_atom_type_description
_atom_type_scat_dispersion_real
_atom_type_scat_dispersion_imag
_atom_type_scat_source
C C 0.0033 0.0016 'International Tables Vol C Tables 4.2.6.8 and 6.1.1.4'
H H 0.0000 0.0000 'International Tables Vol C Tables 4.2.6.8 and 6.1.1.4'
N N 0.0061 0.0033 'International Tables Vol C Tables 4.2.6.8 and 6.1.1.4'
Ag Ag -0.8971 1.1015 'International Tables Vol C Tables 4.2.6.8 and 6.1.1.4'
Cl Cl 0.1484 0.1585 'International Tables Vol C Tables 4.2.6.8 and 6.1.1.4'

loop_
_geom_angle_atom_site_label_1
_geom_angle_atom_site_label_2
_geom_angle_atom_site_label_3
_geom_angle
_geom_angle_site_symmetry_1
_geom_angle_site_symmetry_3
N6 Ag1 N4 136.03(11) . 8_556
N6 Ag1 N1 120.90(11) . .
N4 Ag1 N1 100.72(11) 8_556 .
N6 Ag1 Ag1 98.23(9) . 2_756
N4 Ag1 Ag1 82.79(9) 8_556 2_756
N1 Ag1 Ag1 105.02(8) . 2_756
N2 Ag2 N3 128.84(11) . 6_565
N2 Ag2 N5 124.80(12) . 7_656
N3 Ag2 N5 105.54(11) 6_565 7_656
C1 N1 N2 106.0(3) . .
C1 N1 Ag1 125.2(2) . .
N2 N1 Ag1 128.1(2) . .
C2 N2 N1 105.4(3) . .
C2 N2 Ag2 131.4(2) . .
N1 N2 Ag2 123.2(2) . .
C1 N3 C2 102.1(3) . .
C1 N3 Ag2 128.4(2) . 6_566
C2 N3 Ag2 127.9(2) . 6_566
C5 N4 N5 106.9(3) . .
C5 N4 Ag1 130.0(2) . 8_455
N5 N4 Ag1 123.1(2) . 8_455
C6 N5 N4 105.2(3) . .
C6 N5 Ag2 131.6(3) . 7_656
N4 N5 Ag2 122.3(2) . 7_656
C5 N6 C6 102.4(3) . .
C5 N6 Ag1 127.1(2) . .
C6 N6 Ag1 128.7(2) . .
N1 C1 N3 112.5(3) . .
N1 C1 C3 123.1(3) . .
N3 C1 C3 124.3(3) . .
N2 C2 N3 113.9(3) . .
C4 C3 C1 114.2(4) . .
N4 C5 N6 112.1(3) . .
N4 C5 C7 123.1(3) . .
N6 C5 C7 124.8(3) . .
N5 C6 N6 113.5(3) . .
C8 C7 C5 112.6(5) . .
Cl1 C9 Cl1 111.4(5) . 2_656

loop_
_geom_bond_atom_site_label_1
_geom_bond_atom_site_label_2
_geom_bond_distance
_geom_bond_site_symmetry_2
Ag1 N6 2.168(3) .
Ag1 N4 2.206(3) 8_556
Ag1 N1 2.296(3) .
Ag1 Ag1 3.1300(6) 2_756
Ag2 N2 2.195(3) .
Ag2 N3 2.251(3) 6_565
Ag2 N5 2.270(3) 7_656
N1 C1 1.331(4) .
N1 N2 1.378(4) .
N2 C2 1.310(5) .
N3 C1 1.344(4) .
N3 C2 1.347(4) .
N3 Ag2 2.251(3) 6_566
N4 C5 1.319(4) .
N4 N5 1.378(4) .
N4 Ag1 2.206(3) 8_455
N5 C6 1.310(5) .
N5 Ag2 2.270(3) 7_656
N6 C5 1.348(4) .
N6 C6 1.352(5) .
C1 C3 1.491(5) .
C3 C4 1.491(7) .
C5 C7 1.493(5) .
C7 C8 1.481(8) .
C9 Cl1 1.703(5) .
C9 Cl1 1.703(5) 2_656
